data_7713959
loop_
_publ_author_name
'Muller, Rosa'
'Georghiades, Olivia'
'Bocarsly, Joshua D.'
'Sayed, Farheen N.'
'Riesgo-Gonz\'alez, Victor'
'Bond, Andrew David'
'Grey, Clare P.'
'Wright, Dominic S.'

_publ_section_title
;
 Structural Variation, Magnetism and Single-source Deposition of
 Lanthanide-containing Polyoxotitanates
;
_journal_name_full 'Dalton Transactions'
_journal_paper_doi 10.1039/D3DT02553E
_journal_year 2023
_chemical_formula_moiety 'C36 H92 Cl2 Ho2 O20 Ti4'
_chemical_formula_sum 'C36 H92 Cl2 Ho2 O20 Ti4'
_chemical_formula_weight 1437.45
_space_group_crystal_system monoclinic
_space_group_IT_number 14
_space_group_name_Hall '-P 2yn'
_space_group_name_H-M_alt 'P 1 21/n 1'
_atom_sites_solution_hydrogens mixed
_atom_sites_solution_primary dual
_atom_sites_solution_secondary difmap
_audit_creation_method SHELXL-2019/1
_audit_update_record
;
2023-07-22 deposited with the CCDC.	2023-09-15 downloaded from the CCDC.
;
_cell_angle_alpha 90
_cell_angle_beta 92.6111(12)
_cell_angle_gamma 90
_cell_formula_units_Z 2
_cell_length_a 11.9118(4)
_cell_length_b 18.7283(6)
_cell_length_c 12.7532(4)
_cell_measurement_reflns_used 9866
_cell_measurement_temperature 180(2)
_cell_measurement_theta_max 66.64
_cell_measurement_theta_min 5.50
_cell_volume 2842.13(16)
_computing_cell_refinement 'SAINT (Bruker, 2016)'
_computing_data_collection 'APEX3 (Bruker, 2016)'
_computing_data_reduction SAINT
_computing_molecular_graphics 'Mercury (Macrae et al., 2008)'
_computing_publication_material SHELXL
_computing_structure_refinement 'SHELXL (Sheldrick, 2015)'
_computing_structure_solution 'SHELXT (Sheldrick, 2015)'
_diffrn_ambient_temperature 180(2)
_diffrn_measured_fraction_theta_full 0.992
_diffrn_measured_fraction_theta_max 0.992
_diffrn_measurement_device_type 'Bruker D8-QUEST PHOTON-III'
_diffrn_measurement_method '\w and \f-scans'
_diffrn_radiation_type CuK\a
_diffrn_radiation_wavelength 1.54178
_diffrn_reflns_av_R_equivalents 0.0312
_diffrn_reflns_av_unetI/netI 0.0243
_diffrn_reflns_Laue_measured_fraction_full 0.992
_diffrn_reflns_Laue_measured_fraction_max 0.992
_diffrn_reflns_limit_h_max 12
_diffrn_reflns_limit_h_min -14
_diffrn_reflns_limit_k_max 22
_diffrn_reflns_limit_k_min -22
_diffrn_reflns_limit_l_max 15
_diffrn_reflns_limit_l_min -15
_diffrn_reflns_number 31868
_diffrn_reflns_point_group_measured_fraction_full 0.992
_diffrn_reflns_point_group_measured_fraction_max 0.992
_diffrn_reflns_theta_full 66.598
_diffrn_reflns_theta_max 66.598
_diffrn_reflns_theta_min 4.722
_diffrn_source 'Incoatec I\mS Cu microsource'
_exptl_absorpt_coefficient_mu 10.897
_exptl_absorpt_correction_T_max 0.7528
_exptl_absorpt_correction_T_min 0.5379
_exptl_absorpt_correction_type multi-scan
_exptl_absorpt_process_details 'SADABS (Bruker, 2014)'
_exptl_crystal_colour colourless
_exptl_crystal_density_diffrn 1.680
_exptl_crystal_description block
_exptl_crystal_F_000 1448
_exptl_crystal_size_max 0.100
_exptl_crystal_size_mid 0.100
_exptl_crystal_size_min 0.080
_refine_diff_density_max 0.319
_refine_diff_density_min -0.545
_refine_diff_density_rms 0.066
_refine_ls_extinction_method none
_refine_ls_goodness_of_fit_ref 1.076
_refine_ls_hydrogen_treatment constr
_refine_ls_matrix_type full
_refine_ls_number_parameters 329
_refine_ls_number_reflns 4981
_refine_ls_number_restraints 60
_refine_ls_restrained_S_all 1.127
_refine_ls_R_factor_all 0.0212
_refine_ls_R_factor_gt 0.0206
_refine_ls_shift/su_max 0.001
_refine_ls_shift/su_mean 0.000
_refine_ls_structure_factor_coef Fsqd
_refine_ls_weighting_details 'w=1/[\s^2^(Fo^2^)+(0.0182P)^2^+2.5003P] where P=(Fo^2^+2Fc^2^)/3'
_refine_ls_weighting_scheme calc
_refine_ls_wR_factor_gt 0.0502
_refine_ls_wR_factor_ref 0.0505
_reflns_Friedel_coverage 0.000
_reflns_number_gt 4839
_reflns_number_total 4981
_reflns_threshold_expression 'I > 2\s(I)'
_cod_data_source_file d3dt02553e2.cif
_cod_data_source_block Ti4Ho2
_cod_original_sg_symbol_H-M 'P 21/n'
_cod_database_code 7713959
_cambridge_user_name 'Rosa Mueller'
_cambridge_user_crsid rm2055
_cambridge_supervisor_name 'Dominic Wright'
_cambridge_supervisor_crsid dsw1000
_cambridge_crystallographer_name 'Andrew Bond'
_cambridge_crystallographer_crsid adb29
_cambridge_sample_id RM93D
_cambridge_data_id DW_B1_0431
_shelx_space_group_comment
;
The symmetry employed for this shelxl refinement is uniquely defined
by the following loop, which should always be used as a source of
symmetry information in preference to the above space-group names.
They are only intended as comments.
;
_shelx_estimated_absorpt_t_min 0.409
_shelx_estimated_absorpt_t_max 0.476

loop_
_space_group_symop_operation_xyz
'x, y, z'
'-x+1/2, y+1/2, -z+1/2'
'-x, -y, -z'
'x-1/2, -y-1/2, z-1/2'

loop_
_atom_site_label
_atom_site_type_symbol
_atom_site_fract_x
_atom_site_fract_y
_atom_site_fract_z
_atom_site_U_iso_or_equiv
_atom_site_adp_type
_atom_site_occupancy
_atom_site_site_symmetry_order
_atom_site_calc_flag
_atom_site_refinement_flags_posn
_atom_site_refinement_flags_adp
_atom_site_refinement_flags_occupancy
_atom_site_disorder_assembly
_atom_site_disorder_group
Ho1 Ho 0.38243(2) 0.54106(2) 0.42056(2) 0.01365(6) Uani 1 1 d . . . . .
Ti2 Ti 0.39135(3) 0.54405(2) 0.67572(2) 0.01384(8) Uani 1 1 d . . . . .
Ti1 Ti 0.49529(3) 0.66492(2) 0.57302(2) 0.01420(8) Uani 1 1 d . . . . .
Cl1 Cl 0.22949(4) 0.61163(3) 0.30682(4) 0.02795(11) Uani 1 1 d . . . . .
C11 C 0.45666(19) 0.71246(11) 0.35054(16) 0.0265(4) Uani 1 1 d . . . . .
H11A H 0.394478 0.742242 0.375240 0.032 Uiso 1 1 calc R U . . .
H11B H 0.433155 0.693015 0.280771 0.032 Uiso 1 1 calc R U . . .
C12 C 0.5595(2) 0.75818(13) 0.3404(2) 0.0412(6) Uani 1 1 d . . . . .
H12A H 0.579131 0.780793 0.408097 0.062 Uiso 1 1 calc R U . . .
H12B H 0.544033 0.795135 0.287313 0.062 Uiso 1 1 calc R U . . .
H12C H 0.622191 0.728394 0.319314 0.062 Uiso 1 1 calc R U . . .
C21 C 0.5261(6) 0.6479(3) 0.8175(4) 0.028(2) Uani 0.330(8) 1 d D U P A 1
H21A H 0.602104 0.627046 0.813296 0.034 Uiso 0.330(8) 1 calc R U P A 1
H21B H 0.488019 0.621524 0.872966 0.034 Uiso 0.330(8) 1 calc R U P A 1
C22 C 0.5402(3) 0.72209(16) 0.8535(2) 0.0568(8) Uani 0.330(8) 1 d D U P A 1
H22A H 0.587140 0.748081 0.805182 0.085 Uiso 0.330(8) 1 calc R U P A 1
H22B H 0.576395 0.722504 0.924036 0.085 Uiso 0.330(8) 1 calc R U P A 1
H22C H 0.466433 0.745137 0.855210 0.085 Uiso 0.330(8) 1 calc R U P A 1
C21A C 0.4487(3) 0.67683(18) 0.8147(2) 0.0275(10) Uani 0.670(8) 1 d D U P A 2
H21C H 0.427869 0.644754 0.872340 0.033 Uiso 0.670(8) 1 calc R U P A 2
H21D H 0.382952 0.707593 0.797150 0.033 Uiso 0.670(8) 1 calc R U P A 2
C22A C 0.5402(3) 0.72209(16) 0.8535(2) 0.0568(8) Uani 0.670(8) 1 d D U P A 2
H22D H 0.605728 0.692506 0.872929 0.085 Uiso 0.670(8) 1 calc R U P A 2
H22E H 0.516905 0.748491 0.915179 0.085 Uiso 0.670(8) 1 calc R U P A 2
H22F H 0.559766 0.755888 0.798559 0.085 Uiso 0.670(8) 1 calc R U P A 2
C31 C 0.25777(17) 0.41993(11) 0.60091(16) 0.0234(4) Uani 1 1 d . . . . .
H31A H 0.286511 0.403994 0.671122 0.028 Uiso 1 1 calc R U . . .
H31B H 0.275768 0.382423 0.549612 0.028 Uiso 1 1 calc R U . . .
C32 C 0.1328(2) 0.42881(15) 0.6018(2) 0.0464(7) Uani 1 1 d . . . . .
H32A H 0.114342 0.462972 0.656655 0.070 Uiso 1 1 calc R U . . .
H32B H 0.097903 0.382636 0.616042 0.070 Uiso 1 1 calc R U . . .
H32C H 0.104421 0.446643 0.533408 0.070 Uiso 1 1 calc R U . . .
C41 C 0.23200(16) 0.66702(11) 0.57906(17) 0.0235(4) Uani 1 1 d . . . . .
H41A H 0.230296 0.703054 0.522212 0.028 Uiso 1 1 calc R U . . .
H41B H 0.239626 0.692708 0.646862 0.028 Uiso 1 1 calc R U . . .
C42 C 0.12283(17) 0.62613(13) 0.57421(18) 0.0321(5) Uani 1 1 d . . . . .
H42A H 0.115369 0.599977 0.507700 0.048 Uiso 1 1 calc R U . . .
H42B H 0.059943 0.659534 0.578978 0.048 Uiso 1 1 calc R U . . .
H42C H 0.122226 0.592294 0.632804 0.048 Uiso 1 1 calc R U . . .
C51 C 0.3867(2) 0.81761(13) 0.6049(3) 0.0484(7) Uani 1 1 d . . . . .
H51A H 0.349757 0.812851 0.672559 0.058 Uiso 1 1 calc R U . . .
H51B H 0.327188 0.823444 0.548816 0.058 Uiso 1 1 calc R U . . .
C52 C 0.4594(3) 0.88190(14) 0.6083(3) 0.0637(9) Uani 1 1 d . . . . .
H52A H 0.517405 0.876756 0.664818 0.096 Uiso 1 1 calc R U . . .
H52B H 0.413659 0.924204 0.621402 0.096 Uiso 1 1 calc R U . . .
H52C H 0.495115 0.887222 0.541079 0.096 Uiso 1 1 calc R U . . .
C61 C 0.71378(18) 0.74100(11) 0.62748(17) 0.0278(5) Uani 1 1 d . . . . .
H61A H 0.741128 0.735732 0.701544 0.033 Uiso 1 1 calc R U . . .
H61B H 0.665855 0.784161 0.622302 0.033 Uiso 1 1 calc R U . . .
C62 C 0.8125(2) 0.75024(13) 0.5593(2) 0.0369(5) Uani 1 1 d . . . . .
H62A H 0.861078 0.708068 0.565619 0.055 Uiso 1 1 calc R U . . .
H62B H 0.855251 0.792708 0.581723 0.055 Uiso 1 1 calc R U . . .
H62C H 0.785599 0.755951 0.485974 0.055 Uiso 1 1 calc R U . . .
C71 C 0.2189(2) 0.57477(16) 0.84922(19) 0.0449(6) Uani 1 1 d . . . . .
H71A H 0.141732 0.558631 0.829386 0.054 Uiso 1 1 calc R U . . .
H71B H 0.220200 0.627529 0.844644 0.054 Uiso 1 1 calc R U . . .
C72 C 0.2475(3) 0.55286(17) 0.9599(2) 0.0504(7) Uani 1 1 d . . . . .
H72A H 0.241196 0.500868 0.966022 0.076 Uiso 1 1 calc R U . . .
H72B H 0.195445 0.575769 1.006802 0.076 Uiso 1 1 calc R U . . .
H72C H 0.324593 0.567569 0.979423 0.076 Uiso 1 1 calc R U . . .
C81 C 0.5217(2) 0.45309(13) 0.83224(16) 0.0309(5) Uani 1 1 d . . . . .
H81A H 0.522394 0.495959 0.877687 0.037 Uiso 1 1 calc R U . . .
H81B H 0.597335 0.431136 0.838511 0.037 Uiso 1 1 calc R U . . .
C82 C 0.4365(2) 0.40072(15) 0.8702(2) 0.0465(7) Uani 1 1 d . . . . .
H82A H 0.361522 0.422330 0.864693 0.070 Uiso 1 1 calc R U . . .
H82B H 0.455238 0.388296 0.943530 0.070 Uiso 1 1 calc R U . . .
H82C H 0.437280 0.357477 0.826932 0.070 Uiso 1 1 calc R U . . .
C91 C 0.1569(2) 0.44052(16) 0.3020(2) 0.0325(9) Uani 0.812(7) 1 d D U P B 1
H91A H 0.113486 0.484092 0.317336 0.039 Uiso 0.812(7) 1 calc R U P B 1
H91B H 0.119576 0.399404 0.334659 0.039 Uiso 0.812(7) 1 calc R U P B 1
C92 C 0.1576(5) 0.4297(3) 0.1859(3) 0.0742(16) Uani 0.812(7) 1 d D U P B 1
H92A H 0.190477 0.471660 0.153149 0.111 Uiso 0.812(7) 1 calc R U P B 1
H92B H 0.080413 0.422956 0.157652 0.111 Uiso 0.812(7) 1 calc R U P B 1
H92C H 0.202371 0.387338 0.170677 0.111 Uiso 0.812(7) 1 calc R U P B 1
C91A C 0.2315(9) 0.4410(6) 0.2352(6) 0.029(4) Uani 0.188(7) 1 d D U P B 2
H91C H 0.267881 0.399106 0.203830 0.035 Uiso 0.188(7) 1 calc R U P B 2
H91D H 0.254095 0.484120 0.196557 0.035 Uiso 0.188(7) 1 calc R U P B 2
C92A C 0.1032(11) 0.4324(12) 0.2249(14) 0.060(6) Uani 0.188(7) 1 d D U P B 2
H92D H 0.082288 0.385031 0.250059 0.091 Uiso 0.188(7) 1 calc R U P B 2
H92E H 0.077903 0.437655 0.151093 0.091 Uiso 0.188(7) 1 calc R U P B 2
H92F H 0.067593 0.469131 0.266919 0.091 Uiso 0.188(7) 1 calc R U P B 2
O1 O 0.47712(11) 0.65485(7) 0.42221(10) 0.0181(3) Uani 1 1 d . . . . .
O2 O 0.46953(12) 0.63411(7) 0.72546(10) 0.0224(3) Uani 1 1 d D . . . .
O3 O 0.31286(11) 0.48480(7) 0.57407(10) 0.0179(3) Uani 1 1 d . . . . .
O4 O 0.32748(10) 0.62165(7) 0.56874(10) 0.0168(3) Uani 1 1 d . . . . .
O5 O 0.44838(12) 0.75496(7) 0.58602(12) 0.0263(3) Uani 1 1 d . . . . .
O6 O 0.64864(11) 0.68000(7) 0.59705(10) 0.0198(3) Uani 1 1 d . . . . .
O7 O 0.29324(11) 0.54658(7) 0.77800(10) 0.0206(3) Uani 1 1 d . . . . .
O8 O 0.49858(11) 0.47427(7) 0.72572(10) 0.0182(3) Uani 1 1 d . . . . .
O9 O 0.26918(12) 0.44746(7) 0.34622(11) 0.0245(3) Uani 1 1 d D . . . .
H9 H 0.312971 0.414652 0.374725 0.037 Uiso 1 1 d R U . B .
O10 O 0.50389(10) 0.55932(6) 0.56581(9) 0.0126(2) Uani 1 1 d . . . . .

loop_
_atom_site_aniso_label
_atom_site_aniso_U_11
_atom_site_aniso_U_22
_atom_site_aniso_U_33
_atom_site_aniso_U_23
_atom_site_aniso_U_13
_atom_site_aniso_U_12
Ho1 0.01356(8) 0.01340(8) 0.01355(8) 0.00085(5) -0.00422(5) 0.00070(5)
Ti2 0.01437(16) 0.01449(16) 0.01259(15) 0.00003(11) -0.00026(12) -0.00047(12)
Ti1 0.01526(16) 0.01112(16) 0.01606(16) -0.00094(12) -0.00110(12) -0.00085(12)
Cl1 0.0263(2) 0.0237(2) 0.0324(3) 0.00664(19) -0.0142(2) 0.00461(19)
C11 0.0352(12) 0.0200(10) 0.0236(10) 0.0098(8) -0.0061(9) -0.0019(9)
C12 0.0525(15) 0.0334(13) 0.0368(13) 0.0159(10) -0.0063(11) -0.0176(11)
C21 0.034(4) 0.035(4) 0.015(3) -0.006(2) -0.009(3) -0.011(3)
C22 0.080(2) 0.0551(18) 0.0365(14) -0.0245(13) 0.0151(14) -0.0321(16)
C21A 0.036(2) 0.0274(18) 0.0193(15) -0.0110(12) 0.0046(13) -0.0062(15)
C22A 0.080(2) 0.0551(18) 0.0365(14) -0.0245(13) 0.0151(14) -0.0321(16)
C31 0.0261(10) 0.0185(10) 0.0256(10) 0.0000(8) 0.0027(8) -0.0082(8)
C32 0.0253(12) 0.0441(15) 0.0701(18) 0.0007(13) 0.0073(12) -0.0123(11)
C41 0.0186(10) 0.0211(10) 0.0307(11) 0.0007(8) 0.0000(8) 0.0074(8)
C42 0.0172(10) 0.0403(13) 0.0386(12) 0.0015(10) 0.0006(9) 0.0053(9)
C51 0.0465(15) 0.0229(12) 0.0752(19) -0.0098(12) -0.0022(14) 0.0114(11)
C52 0.070(2) 0.0215(13) 0.097(3) -0.0101(14) -0.0220(18) 0.0070(13)
C61 0.0262(11) 0.0234(11) 0.0337(11) -0.0092(9) -0.0009(9) -0.0096(9)
C62 0.0303(12) 0.0348(13) 0.0457(14) -0.0012(11) 0.0037(10) -0.0149(10)
C71 0.0459(15) 0.0613(17) 0.0285(12) -0.0015(11) 0.0123(11) 0.0222(13)
C72 0.0652(19) 0.0621(18) 0.0250(12) -0.0045(12) 0.0142(12) 0.0041(14)
C81 0.0379(13) 0.0402(13) 0.0141(9) 0.0064(8) -0.0035(9) 0.0091(10)
C82 0.0599(17) 0.0431(15) 0.0378(13) 0.0216(11) 0.0170(12) 0.0137(13)
C91 0.0210(15) 0.0319(15) 0.0432(18) 0.0066(12) -0.0121(12) -0.0070(11)
C92 0.074(4) 0.105(4) 0.040(2) 0.002(3) -0.033(2) -0.025(3)
C91A 0.037(7) 0.022(5) 0.028(6) -0.002(4) -0.005(5) -0.003(4)
C92A 0.062(11) 0.070(11) 0.048(10) 0.010(9) -0.026(8) -0.026(9)
O1 0.0213(7) 0.0138(6) 0.0188(6) 0.0038(5) -0.0022(5) -0.0021(5)
O2 0.0297(8) 0.0214(7) 0.0161(6) -0.0058(5) 0.0025(6) -0.0070(6)
O3 0.0180(7) 0.0178(6) 0.0179(6) 0.0000(5) 0.0002(5) -0.0053(5)
O4 0.0132(6) 0.0164(6) 0.0205(6) 0.0005(5) -0.0015(5) 0.0031(5)
O5 0.0267(7) 0.0145(7) 0.0374(8) -0.0028(6) 0.0000(6) 0.0027(6)
O6 0.0185(7) 0.0163(6) 0.0242(7) -0.0034(5) -0.0031(5) -0.0047(5)
O7 0.0207(7) 0.0236(7) 0.0179(7) -0.0002(5) 0.0043(5) 0.0002(5)
O8 0.0218(7) 0.0200(7) 0.0126(6) 0.0033(5) -0.0018(5) 0.0027(5)
O9 0.0207(7) 0.0200(7) 0.0314(8) -0.0004(6) -0.0151(6) -0.0010(5)
O10 0.0118(6) 0.0124(6) 0.0134(6) 0.0002(5) -0.0024(5) 0.0000(5)

loop_
_atom_type_symbol
_atom_type_description
_atom_type_scat_dispersion_real
_atom_type_scat_dispersion_imag
_atom_type_scat_source
C C 0.0181 0.0091 'International Tables Vol C Tables 4.2.6.8 and 6.1.1.4'
H H 0.0000 0.0000 'International Tables Vol C Tables 4.2.6.8 and 6.1.1.4'
O O 0.0492 0.0322 'International Tables Vol C Tables 4.2.6.8 and 6.1.1.4'
Ti Ti 0.2191 1.8069 'International Tables Vol C Tables 4.2.6.8 and 6.1.1.4'
Ho Ho -14.9734 3.7046 'International Tables Vol C Tables 4.2.6.8 and 6.1.1.4'
Cl Cl 0.3639 0.7018 'International Tables Vol C Tables 4.2.6.8 and 6.1.1.4'

loop_
_geom_angle_atom_site_label_1
_geom_angle_atom_site_label_2
_geom_angle_atom_site_label_3
_geom_angle
_geom_angle_site_symmetry_1
_geom_angle_site_symmetry_3
_geom_angle_publ_flag
O10 Ho1 O10 73.69(5) 3_666 . ?
O10 Ho1 O9 75.61(4) 3_666 . ?
O10 Ho1 O9 138.28(4) . . ?
O10 Ho1 O3 78.78(4) 3_666 . ?
O10 Ho1 O3 68.92(4) . . ?
O9 Ho1 O3 77.97(5) . . ?
O10 Ho1 O1 116.40(4) 3_666 . ?
O10 Ho1 O1 65.72(4) . . ?
O9 Ho1 O1 155.53(5) . . ?
O3 Ho1 O1 123.98(4) . . ?
O10 Ho1 O8 66.39(4) 3_666 3_666 ?
O10 Ho1 O8 105.53(4) . 3_666 ?
O9 Ho1 O8 86.94(5) . 3_666 ?
O3 Ho1 O8 144.56(4) . 3_666 ?
O1 Ho1 O8 79.67(4) . 3_666 ?
O10 Ho1 O4 126.74(4) 3_666 . ?
O10 Ho1 O4 59.28(4) . . ?
O9 Ho1 O4 125.14(5) . . ?
O3 Ho1 O4 62.76(4) . . ?
O1 Ho1 O4 66.59(4) . . ?
O8 Ho1 O4 146.20(4) 3_666 . ?
O10 Ho1 Cl1 146.67(3) 3_666 . ?
O10 Ho1 Cl1 139.09(3) . . ?
O9 Ho1 Cl1 77.58(3) . . ?
O3 Ho1 Cl1 114.41(3) . . ?
O1 Ho1 Cl1 82.69(3) . . ?
O8 Ho1 Cl1 92.86(3) 3_666 . ?
O4 Ho1 Cl1 85.18(3) . . ?
O10 Ho1 Ti2 86.94(3) 3_666 . ?
O10 Ho1 Ti2 37.69(3) . . ?
O9 Ho1 Ti2 113.77(4) . . ?
O3 Ho1 Ti2 35.82(3) . . ?
O1 Ho1 Ti2 88.97(3) . . ?
O8 Ho1 Ti2 141.53(3) 3_666 . ?
O4 Ho1 Ti2 40.47(3) . . ?
Cl1 Ho1 Ti2 122.214(14) . . ?
O10 Ho1 Ti1 107.89(3) 3_666 . ?
O10 Ho1 Ti1 36.74(3) . . ?
O9 Ho1 Ti1 165.23(4) . . ?
O3 Ho1 Ti1 88.53(3) . . ?
O1 Ho1 Ti1 35.87(3) . . ?
O8 Ho1 Ti1 107.69(3) 3_666 . ?
O4 Ho1 Ti1 41.13(3) . . ?
Cl1 Ho1 Ti1 103.095(13) . . ?
Ti2 Ho1 Ti1 53.125(8) . . ?
O10 Ho1 Ti2 34.82(3) 3_666 3_666 ?
O10 Ho1 Ti2 83.23(3) . 3_666 ?
O9 Ho1 Ti2 87.43(4) . 3_666 ?
O3 Ho1 Ti2 113.33(3) . 3_666 ?
O1 Ho1 Ti2 92.25(3) . 3_666 ?
O8 Ho1 Ti2 33.18(3) 3_666 3_666 ?
O4 Ho1 Ti2 141.69(3) . 3_666 ?
Cl1 Ho1 Ti2 125.108(14) . 3_666 ?
Ti2 Ho1 Ti2 112.233(7) . 3_666 ?
Ti1 Ho1 Ti2 103.605(9) . 3_666 ?
O10 Ho1 Ho1 36.89(3) 3_666 3_666 ?
O10 Ho1 Ho1 36.81(3) . 3_666 ?
O9 Ho1 Ho1 108.16(3) . 3_666 ?
O3 Ho1 Ho1 69.73(3) . 3_666 ?
O1 Ho1 Ho1 91.17(3) . 3_666 ?
O8 Ho1 Ho1 85.27(3) 3_666 3_666 ?
O4 Ho1 Ho1 93.09(3) . 3_666 ?
Cl1 Ho1 Ho1 173.812(13) . 3_666 ?
Ti2 Ho1 Ho1 58.116(7) . 3_666 ?
Ti1 Ho1 Ho1 71.974(7) . 3_666 ?
Ti2 Ho1 Ho1 54.117(7) 3_666 3_666 ?
O7 Ti2 O8 102.87(6) . . ?
O7 Ti2 O3 101.15(6) . . ?
O8 Ti2 O3 97.32(6) . . ?
O7 Ti2 O10 170.12(6) . . ?
O8 Ti2 O10 82.71(5) . . ?
O3 Ti2 O10 86.03(5) . . ?
O7 Ti2 O2 93.22(6) . . ?
O8 Ti2 O2 100.06(6) . . ?
O3 Ti2 O2 154.36(6) . . ?
O10 Ti2 O2 77.67(5) . . ?
O7 Ti2 O4 102.98(6) . . ?
O8 Ti2 O4 154.11(5) . . ?
O3 Ti2 O4 79.12(5) . . ?
O10 Ti2 O4 71.50(5) . . ?
O2 Ti2 O4 77.01(5) . . ?
O7 Ti2 Ti1 127.62(4) . . ?
O8 Ti2 Ti1 112.85(4) . . ?
O3 Ti2 Ti1 110.44(4) . . ?
O10 Ti2 Ti1 42.65(4) . . ?
O2 Ti2 Ti1 44.99(4) . . ?
O4 Ti2 Ti1 47.47(4) . . ?
O7 Ti2 Ho1 137.44(5) . . ?
O8 Ti2 Ho1 108.19(4) . . ?
O3 Ti2 Ho1 47.20(4) . . ?
O10 Ti2 Ho1 45.15(3) . . ?
O2 Ti2 Ho1 108.85(4) . . ?
O4 Ti2 Ho1 51.00(3) . . ?
Ti1 Ti2 Ho1 63.863(9) . . ?
O7 Ti2 Ho1 145.86(5) . 3_666 ?
O8 Ti2 Ho1 43.51(4) . 3_666 ?
O3 Ti2 Ho1 81.65(4) . 3_666 ?
O10 Ti2 Ho1 41.36(3) . 3_666 ?
O2 Ti2 Ho1 98.24(4) . 3_666 ?
O4 Ti2 Ho1 110.90(4) . 3_666 ?
Ti1 Ti2 Ho1 80.939(10) . 3_666 ?
Ho1 Ti2 Ho1 67.766(7) . 3_666 ?
O5 Ti1 O6 98.65(6) . . ?
O5 Ti1 O1 99.38(6) . . ?
O6 Ti1 O1 104.07(6) . . ?
O5 Ti1 O10 164.33(6) . . ?
O6 Ti1 O10 96.12(5) . . ?
O1 Ti1 O10 81.98(5) . . ?
O5 Ti1 O2 96.66(6) . . ?
O6 Ti1 O2 94.26(6) . . ?
O1 Ti1 O2 153.42(5) . . ?
O10 Ti1 O2 77.00(5) . . ?
O5 Ti1 O4 93.65(6) . . ?
O6 Ti1 O4 164.58(6) . . ?
O1 Ti1 O4 82.91(5) . . ?
O10 Ti1 O4 70.95(5) . . ?
O2 Ti1 O4 75.01(5) . . ?
O5 Ti1 Ti2 123.33(5) . . ?
O6 Ti1 Ti2 118.51(4) . . ?
O1 Ti1 Ti2 109.88(4) . . ?
O10 Ti1 Ti2 43.21(4) . . ?
O2 Ti1 Ti2 43.64(4) . . ?
O4 Ti1 Ti2 46.21(3) . . ?
O5 Ti1 Ho1 127.00(5) . . ?
O6 Ti1 Ho1 125.36(4) . . ?
O1 Ti1 Ho1 46.90(4) . . ?
O10 Ti1 Ho1 44.51(3) . . ?
O2 Ti1 Ho1 106.65(4) . . ?
O4 Ti1 Ho1 50.48(3) . . ?
Ti2 Ti1 Ho1 63.012(9) . . ?
O1 C11 C12 111.65(18) . . ?
O1 C11 H11A 109.3 . . ?
C12 C11 H11A 109.3 . . ?
O1 C11 H11B 109.3 . . ?
C12 C11 H11B 109.3 . . ?
H11A C11 H11B 108.0 . . ?
C11 C12 H12A 109.5 . . ?
C11 C12 H12B 109.5 . . ?
H12A C12 H12B 109.5 . . ?
C11 C12 H12C 109.5 . . ?
H12A C12 H12C 109.5 . . ?
H12B C12 H12C 109.5 . . ?
O2 C21 C22 119.8(5) . . ?
O2 C21 H21A 107.4 . . ?
C22 C21 H21A 107.4 . . ?
O2 C21 H21B 107.4 . . ?
C22 C21 H21B 107.4 . . ?
H21A C21 H21B 106.9 . . ?
C21 C22 H22A 109.5 . . ?
C21 C22 H22B 109.5 . . ?
H22A C22 H22B 109.5 . . ?
C21 C22 H22C 109.5 . . ?
H22A C22 H22C 109.5 . . ?
H22B C22 H22C 109.5 . . ?
O2 C21A C22A 116.5(3) . . ?
O2 C21A H21C 108.2 . . ?
C22A C21A H21C 108.2 . . ?
O2 C21A H21D 108.2 . . ?
C22A C21A H21D 108.2 . . ?
H21C C21A H21D 107.3 . . ?
C21A C22A H22D 109.5 . . ?
C21A C22A H22E 109.5 . . ?
H22D C22A H22E 109.5 . . ?
C21A C22A H22F 109.5 . . ?
H22D C22A H22F 109.5 . . ?
H22E C22A H22F 109.5 . . ?
O3 C31 C32 111.99(18) . . ?
O3 C31 H31A 109.2 . . ?
C32 C31 H31A 109.2 . . ?
O3 C31 H31B 109.2 . . ?
C32 C31 H31B 109.2 . . ?
H31A C31 H31B 107.9 . . ?
C31 C32 H32A 109.5 . . ?
C31 C32 H32B 109.5 . . ?
H32A C32 H32B 109.5 . . ?
C31 C32 H32C 109.5 . . ?
H32A C32 H32C 109.5 . . ?
H32B C32 H32C 109.5 . . ?
O4 C41 C42 112.47(17) . . ?
O4 C41 H41A 109.1 . . ?
C42 C41 H41A 109.1 . . ?
O4 C41 H41B 109.1 . . ?
C42 C41 H41B 109.1 . . ?
H41A C41 H41B 107.8 . . ?
C41 C42 H42A 109.5 . . ?
C41 C42 H42B 109.5 . . ?
H42A C42 H42B 109.5 . . ?
C41 C42 H42C 109.5 . . ?
H42A C42 H42C 109.5 . . ?
H42B C42 H42C 109.5 . . ?
O5 C51 C52 111.9(2) . . ?
O5 C51 H51A 109.2 . . ?
C52 C51 H51A 109.2 . . ?
O5 C51 H51B 109.2 . . ?
C52 C51 H51B 109.2 . . ?
H51A C51 H51B 107.9 . . ?
C51 C52 H52A 109.5 . . ?
C51 C52 H52B 109.5 . . ?
H52A C52 H52B 109.5 . . ?
C51 C52 H52C 109.5 . . ?
H52A C52 H52C 109.5 . . ?
H52B C52 H52C 109.5 . . ?
O6 C61 C62 111.41(17) . . ?
O6 C61 H61A 109.3 . . ?
C62 C61 H61A 109.3 . . ?
O6 C61 H61B 109.3 . . ?
C62 C61 H61B 109.3 . . ?
H61A C61 H61B 108.0 . . ?
C61 C62 H62A 109.5 . . ?
C61 C62 H62B 109.5 . . ?
H62A C62 H62B 109.5 . . ?
C61 C62 H62C 109.5 . . ?
H62A C62 H62C 109.5 . . ?
H62B C62 H62C 109.5 . . ?
O7 C71 C72 112.7(2) . . ?
O7 C71 H71A 109.1 . . ?
C72 C71 H71A 109.1 . . ?
O7 C71 H71B 109.1 . . ?
C72 C71 H71B 109.1 . . ?
H71A C71 H71B 107.8 . . ?
C71 C72 H72A 109.5 . . ?
C71 C72 H72B 109.5 . . ?
H72A C72 H72B 109.5 . . ?
C71 C72 H72C 109.5 . . ?
H72A C72 H72C 109.5 . . ?
H72B C72 H72C 109.5 . . ?
O8 C81 C82 112.4(2) . . ?
O8 C81 H81A 109.1 . . ?
C82 C81 H81A 109.1 . . ?
O8 C81 H81B 109.1 . . ?
C82 C81 H81B 109.1 . . ?
H81A C81 H81B 107.8 . . ?
C81 C82 H82A 109.5 . . ?
C81 C82 H82B 109.5 . . ?
H82A C82 H82B 109.5 . . ?
C81 C82 H82C 109.5 . . ?
H82A C82 H82C 109.5 . . ?
H82B C82 H82C 109.5 . . ?
O9 C91 C92 110.7(3) . . ?
O9 C91 H91A 109.5 . . ?
C92 C91 H91A 109.5 . . ?
O9 C91 H91B 109.5 . . ?
C92 C91 H91B 109.5 . . ?
H91A C91 H91B 108.1 . . ?
C91 C92 H92A 109.5 . . ?
C91 C92 H92B 109.5 . . ?
H92A C92 H92B 109.5 . . ?
C91 C92 H92C 109.5 . . ?
H92A C92 H92C 109.5 . . ?
H92B C92 H92C 109.5 . . ?
O9 C91A C92A 110.5(8) . . ?
O9 C91A H91C 109.5 . . ?
C92A C91A H91C 109.5 . . ?
O9 C91A H91D 109.5 . . ?
C92A C91A H91D 109.5 . . ?
H91C C91A H91D 108.1 . . ?
C91A C92A H92D 109.5 . . ?
C91A C92A H92E 109.5 . . ?
H92D C92A H92E 109.5 . . ?
C91A C92A H92F 109.5 . . ?
H92D C92A H92F 109.5 . . ?
H92E C92A H92F 109.5 . . ?
C11 O1 Ti1 124.81(12) . . ?
C11 O1 Ho1 126.60(11) . . ?
Ti1 O1 Ho1 97.23(5) . . ?
C21 O2 Ti2 129.7(3) . . ?
C21A O2 Ti2 128.91(15) . . ?
C21 O2 Ti1 132.4(3) . . ?
C21A O2 Ti1 129.43(16) . . ?
Ti2 O2 Ti1 91.37(5) . . ?
C31 O3 Ti2 123.02(11) . . ?
C31 O3 Ho1 138.29(11) . . ?
Ti2 O3 Ho1 96.97(5) . . ?
C41 O4 Ti2 127.88(11) . . ?
C41 O4 Ti1 120.97(11) . . ?
Ti2 O4 Ti1 86.33(5) . . ?
C41 O4 Ho1 131.11(11) . . ?
Ti2 O4 Ho1 88.52(4) . . ?
Ti1 O4 Ho1 88.39(4) . . ?
C51 O5 Ti1 165.52(16) . . ?
C61 O6 Ti1 133.25(13) . . ?
C71 O7 Ti2 159.24(16) . . ?
C81 O8 Ti2 127.02(13) . . ?
C81 O8 Ho1 127.40(12) . 3_666 ?
Ti2 O8 Ho1 103.31(5) . 3_666 ?
C91 O9 Ho1 136.43(15) . . ?
C91A O9 Ho1 125.9(5) . . ?
C91 O9 H9 128.9 . . ?
C91A O9 H9 119.5 . . ?
Ho1 O9 H9 92.0 . . ?
Ti1 O10 Ti2 94.14(5) . . ?
Ti1 O10 Ho1 146.77(6) . 3_666 ?
Ti2 O10 Ho1 103.83(5) . 3_666 ?
Ti1 O10 Ho1 98.75(5) . . ?
Ti2 O10 Ho1 97.16(5) . . ?
Ho1 O10 Ho1 106.30(5) 3_666 . ?

loop_
_geom_bond_atom_site_label_1
_geom_bond_atom_site_label_2
_geom_bond_distance
_geom_bond_site_symmetry_2
_geom_bond_publ_flag
Ho1 O10 2.3187(12) 3_666 ?
Ho1 O10 2.3233(12) . ?
Ho1 O9 2.3822(13) . ?
Ho1 O3 2.4037(12) . ?
Ho1 O1 2.4109(13) . ?
Ho1 O8 2.4109(13) 3_666 ?
Ho1 O4 2.5279(12) . ?
Ho1 Cl1 2.6324(5) . ?
Ho1 Ti2 3.2515(3) . ?
Ho1 Ti1 3.2758(3) . ?
Ho1 Ti2 3.4075(3) 3_666 ?
Ho1 Ho1 3.7147(3) 3_666 ?
Ti2 O7 1.7912(13) . ?
Ti2 O8 1.9162(13) . ?
Ti2 O3 1.9173(13) . ?
Ti2 O10 2.0037(12) . ?
Ti2 O2 2.0150(13) . ?
Ti2 O4 2.1113(13) . ?
Ti2 Ti1 2.9189(4) . ?
Ti1 O5 1.7866(14) . ?
Ti1 O6 1.8600(13) . ?
Ti1 O1 1.9348(13) . ?
Ti1 O10 1.9827(12) . ?
Ti1 O2 2.0643(13) . ?
Ti1 O4 2.1554(13) . ?
C11 O1 1.428(2) . ?
C11 C12 1.505(3) . ?
C11 H11A 0.9900 . ?
C11 H11B 0.9900 . ?
C12 H12A 0.9800 . ?
C12 H12B 0.9800 . ?
C12 H12C 0.9800 . ?
C21 O2 1.351(5) . ?
C21 C22 1.470(6) . ?
C21 H21A 0.9900 . ?
C21 H21B 0.9900 . ?
C22 H22A 0.9800 . ?
C22 H22B 0.9800 . ?
C22 H22C 0.9800 . ?
C21A O2 1.422(3) . ?
C21A C22A 1.449(4) . ?
C21A H21C 0.9900 . ?
C21A H21D 0.9900 . ?
C22A H22D 0.9800 . ?
C22A H22E 0.9800 . ?
C22A H22F 0.9800 . ?
C31 O3 1.430(2) . ?
C31 C32 1.498(3) . ?
C31 H31A 0.9900 . ?
C31 H31B 0.9900 . ?
C32 H32A 0.9800 . ?
C32 H32B 0.9800 . ?
C32 H32C 0.9800 . ?
C41 O4 1.431(2) . ?
C41 C42 1.508(3) . ?
C41 H41A 0.9900 . ?
C41 H41B 0.9900 . ?
C42 H42A 0.9800 . ?
C42 H42B 0.9800 . ?
C42 H42C 0.9800 . ?
C51 O5 1.411(3) . ?
C51 C52 1.482(4) . ?
C51 H51A 0.9900 . ?
C51 H51B 0.9900 . ?
C52 H52A 0.9800 . ?
C52 H52B 0.9800 . ?
C52 H52C 0.9800 . ?
C61 O6 1.425(2) . ?
C61 C62 1.505(3) . ?
C61 H61A 0.9900 . ?
C61 H61B 0.9900 . ?
C62 H62A 0.9800 . ?
C62 H62B 0.9800 . ?
C62 H62C 0.9800 . ?
C71 O7 1.400(3) . ?
C71 C72 1.494(4) . ?
C71 H71A 0.9900 . ?
C71 H71B 0.9900 . ?
C72 H72A 0.9800 . ?
C72 H72B 0.9800 . ?
C72 H72C 0.9800 . ?
C81 O8 1.430(2) . ?
C81 C82 1.507(4) . ?
C81 H81A 0.9900 . ?
C81 H81B 0.9900 . ?
C82 H82A 0.9800 . ?
C82 H82B 0.9800 . ?
C82 H82C 0.9800 . ?
C91 O9 1.434(3) . ?
C91 C92 1.496(5) . ?
C91 H91A 0.9900 . ?
C91 H91B 0.9900 . ?
C92 H92A 0.9800 . ?
C92 H92B 0.9800 . ?
C92 H92C 0.9800 . ?
C91A O9 1.470(8) . ?
C91A C92A 1.536(9) . ?
C91A H91C 0.9900 . ?
C91A H91D 0.9900 . ?
C92A H92D 0.9800 . ?
C92A H92E 0.9800 . ?
C92A H92F 0.9800 . ?
O9 H9 0.8744 . ?

loop_
_geom_torsion_atom_site_label_1
_geom_torsion_atom_site_label_2
_geom_torsion_atom_site_label_3
_geom_torsion_atom_site_label_4
_geom_torsion
_geom_torsion_site_symmetry_1
_geom_torsion_site_symmetry_2
_geom_torsion_site_symmetry_3
_geom_torsion_site_symmetry_4
_geom_torsion_publ_flag
C12 C11 O1 Ti1 72.0(2) . . . . ?
C12 C11 O1 Ho1 -152.96(15) . . . . ?
C22 C21 O2 Ti2 -157.3(3) . . . . ?
C22 C21 O2 Ti1 59.4(8) . . . . ?
C22A C21A O2 Ti2 158.1(2) . . . . ?
C22A C21A O2 Ti1 -67.2(4) . . . . ?
C32 C31 O3 Ti2 103.41(19) . . . . ?
C32 C31 O3 Ho1 -95.4(2) . . . . ?
C42 C41 O4 Ti2 -68.0(2) . . . . ?
C42 C41 O4 Ti1 -179.87(13) . . . . ?
C42 C41 O4 Ho1 61.4(2) . . . . ?
C52 C51 O5 Ti1 165.0(6) . . . . ?
O6 Ti1 O5 C51 -150.6(7) . . . . ?
O1 Ti1 O5 C51 103.5(7) . . . . ?
O10 Ti1 O5 C51 9.8(8) . . . . ?
O2 Ti1 O5 C51 -55.2(7) . . . . ?
O4 Ti1 O5 C51 20.1(7) . . . . ?
Ti2 Ti1 O5 C51 -17.9(7) . . . . ?
Ho1 Ti1 O5 C51 61.5(7) . . . . ?
C62 C61 O6 Ti1 -132.70(17) . . . . ?
O5 Ti1 O6 C61 5.89(18) . . . . ?
O1 Ti1 O6 C61 107.89(17) . . . . ?
O10 Ti1 O6 C61 -168.87(17) . . . . ?
O2 Ti1 O6 C61 -91.52(17) . . . . ?
O4 Ti1 O6 C61 -136.6(2) . . . . ?
Ti2 Ti1 O6 C61 -129.76(16) . . . . ?
Ho1 Ti1 O6 C61 154.58(15) . . . . ?
C72 C71 O7 Ti2 -125.9(4) . . . . ?
O8 Ti2 O7 C71 139.9(4) . . . . ?
O3 Ti2 O7 C71 -119.8(4) . . . . ?
O2 Ti2 O7 C71 38.8(4) . . . . ?
O4 Ti2 O7 C71 -38.6(4) . . . . ?
Ti1 Ti2 O7 C71 7.2(5) . . . . ?
Ho1 Ti2 O7 C71 -83.8(4) . . . . ?
Ho1 Ti2 O7 C71 148.6(4) 3_666 . . . ?
C82 C81 O8 Ti2 80.0(2) . . . . ?
C82 C81 O8 Ho1 -120.01(18) . . . 3_666 ?
C92 C91 O9 Ho1 108.9(3) . . . . ?
C92A C91A O9 Ho1 -126.3(11) . . . . ?
